data_9004166
loop_
_publ_author_name
'Kato T'
'Takeuchi Y'

_publ_section_title
;
 The pyrosmalite group of minerals I. Structure refinement of
 Manganpyrosmalite
 Sample 1: Iron-rich manganpyrosmalite, Kyurazawa mine, Japan
;
_journal_name_full 'The Canadian Mineralogist'
_journal_page_first 1
_journal_page_last 6
_journal_volume 21
_journal_year 1983
_chemical_formula_sum 'Cl1.65 Fe3.7 H6.12 Mn4.48 O23.35 Si5.82'
_chemical_name_mineral Pyrosmalite-(Mn)
_space_group_IT_number 164
_symmetry_space_group_name_Hall '-P 3 2"'
_symmetry_space_group_name_H-M 'P -3 m 1'
_cell_angle_alpha 90
_cell_angle_beta 90
_cell_angle_gamma 120
_cell_formula_units_Z 2
_cell_length_a 13.391
_cell_length_b 13.391
_cell_length_c 7.139
_cell_volume 1108.649
_cod_original_formula_sum 'Mn4.48 Fe3.7 Si5.82 O23.35 Cl1.65 H6.12'
_cod_database_code 9004166

loop_
_symmetry_equiv_pos_as_xyz
x,y,z
-y,-x,z
y,-x+y,-z
-x,-x+y,-z
-x+y,-x,z
-x+y,y,z
-x,-y,-z
y,x,-z
-y,x-y,z
x,x-y,z
x-y,x,-z
x-y,-y,-z

loop_
_atom_site_label
_atom_site_fract_x
_atom_site_fract_y
_atom_site_fract_z
_atom_site_occupancy
_atom_site_U_iso_or_equiv
_atom_site_type_symbol
_atom_site_attached_hydrogens
MnM1 0.00000 0.00000 0.00000 0.56000 0.01482 Mn 0
FeM1 0.00000 0.00000 0.00000 0.44000 0.01482 Fe 0
MnM2 0.25490 0.00000 0.00000 0.56000 0.01064 Mn 0
FeM2 0.25490 0.00000 0.00000 0.44000 0.01064 Fe 0
MnM3 0.50000 0.00000 0.00000 0.56000 0.00925 Mn 0
FeM3 0.50000 0.00000 0.00000 0.44000 0.00925 Fe 0
MnM4 0.50260 0.25130 0.02220 0.56000 0.00811 Mn 0
FeM4 0.50260 0.25130 0.02220 0.44000 0.00811 Fe 0
Si 0.43750 0.10460 0.62450 0.97000 0.00684 Si 0
Fe 0.43750 0.10460 0.62450 0.03000 0.00684 Fe 0
O1 0.34130 0.00000 0.50000 1.00000 0.01406 O 0
O2 0.56400 0.12800 0.55820 1.00000 0.01241 O 0
O3 0.43160 0.21580 0.55510 1.00000 0.01102 O 0
O4 0.41990 0.08410 0.84910 1.00000 0.00861 O 0
Cl1 0.16800 0.08400 0.77560 0.55000 0.02647 Cl 0
O-H1 0.16800 0.08400 0.77560 0.45000 0.02647 O 1
O-H2 0.33660 0.16830 0.13300 1.00000 0.01153 O 1
O-H3 0.58090 0.16180 0.14500 1.00000 0.01127 O 1
O-H4 0.33333 0.66667 0.12180 1.00000 0.00507 O 1

loop_
_cod_changelog_entry_id
_cod_changelog_entry_author
_cod_changelog_entry_date
_cod_changelog_entry_text
1
;cod-tools version 3.8.0
Id: cif_guess_AMCSD_atom_types 9581 2023-05-17 12:35:41Z saulius
;
2023-05-18T11:37:57+03:00
;Derived atom types and hydrogen counts
from atom names that follow the AMCSD naming convention
(Wat == water, O-H == hydroxyl).
;

loop_
_cod_related_entry_id
_cod_related_entry_database
_cod_related_entry_code
1 AMCSD 0005189
2 AMCSD 0005191

loop_
_[local]_alternative_name_id
_[local]_alternative_name_type
_[local]_alternative_name_source
_[local]_alternative_name_source_id
_[local]_alternative_name_value
1 mineral AMCSD 0005189 "Manganpyrosmalite"
2 mineral AMCSD 0005191 "Pyrosmalite-(Mn)"

_database_code_amcsd 0005189
